data_7032887
loop_
_publ_author_name
'McKinven, Jamie'
'Nichol, Gary S.'
'Arnold, Polly L.'

_publ_section_title
;
 Arene-ligated heteroleptic terphenolate complexes of thorium.
;
_journal_issue 46
_journal_name_full 'Dalton transactions (Cambridge, England : 2003)'
_journal_page_first 17416
_journal_page_last 17421
_journal_paper_doi 10.1039/c4dt02995j
_journal_volume 43
_journal_year 2014
_chemical_formula_moiety 'C58 H64 B2 N2 Th, C6.38 H7.38,C7 H8'
_chemical_formula_sum 'C71.38 H78.38 B2 N2 O2 Th'
_chemical_formula_weight 1249.96
_chemical_name_systematic
;
 ?
;
_space_group_crystal_system triclinic
_space_group_IT_number 2
_space_group_name_Hall '-P 1'
_space_group_name_H-M_alt 'P -1'
_symmetry_space_group_name_Hall '-P 1'
_symmetry_space_group_name_H-M 'P -1'
_atom_sites_solution_hydrogens mixed
_audit_creation_method SHELXL-2014
_cell_angle_alpha 75.4610(10)
_cell_angle_beta 77.9370(10)
_cell_angle_gamma 75.7810(10)
_cell_formula_units_Z 2
_cell_length_a 12.9640(2)
_cell_length_b 14.7824(2)
_cell_length_c 17.7705(3)
_cell_measurement_reflns_used 45409
_cell_measurement_temperature 170(2)
_cell_measurement_theta_max 29.8400
_cell_measurement_theta_min 3.3680
_cell_volume 3155.84(9)
_computing_cell_refinement
;
CrysAlisPro, Agilent Technologies,
Version 1.171.36.24 (release 03-12-2012 CrysAlis171 .NET)
(compiled Dec  3 2012,18:21:49)
;
_computing_data_collection
;
CrysAlisPro, Agilent Technologies,
Version 1.171.36.24 (release 03-12-2012 CrysAlis171 .NET)
(compiled Dec  3 2012,18:21:49)
;
_computing_data_reduction
;
CrysAlisPro, Agilent Technologies,
Version 1.171.36.24 (release 03-12-2012 CrysAlis171 .NET)
(compiled Dec  3 2012,18:21:49)
;
_computing_molecular_graphics 'ORTEP (Farrugia, 1997)'
_computing_publication_material 'enCIFer (Allen et al., 2004)'
_computing_structure_refinement 'SHELXL-2014 (Sheldrick, 2014)'
_computing_structure_solution 'SIR-92 (Siemans, 1995)'
_diffrn_ambient_temperature 170(2)
_diffrn_detector_area_resol_mean 8.0521
_diffrn_measured_fraction_theta_full 0.998
_diffrn_measured_fraction_theta_max 0.999
_diffrn_measurement_device_type 'Xcalibur, Eos'
_diffrn_measurement_method '\w scans'
_diffrn_radiation_type MoK\a
_diffrn_radiation_wavelength 0.71073
_diffrn_reflns_av_R_equivalents 0.0354
_diffrn_reflns_av_unetI/netI 0.0249
_diffrn_reflns_Laue_measured_fraction_full 0.998
_diffrn_reflns_Laue_measured_fraction_max 0.999
_diffrn_reflns_limit_h_max 16
_diffrn_reflns_limit_h_min -16
_diffrn_reflns_limit_k_max 19
_diffrn_reflns_limit_k_min -19
_diffrn_reflns_limit_l_max 23
_diffrn_reflns_limit_l_min -23
_diffrn_reflns_number 87909
_diffrn_reflns_point_group_measured_fraction_full 0.998
_diffrn_reflns_point_group_measured_fraction_max 0.999
_diffrn_reflns_theta_full 25.242
_diffrn_reflns_theta_max 27.484
_diffrn_reflns_theta_min 2.908
_diffrn_source 'Enhance (Mo) X-ray Source'
_diffrn_standards_decay_% 0
_diffrn_standards_number 0
_exptl_absorpt_coefficient_mu 2.407
_exptl_absorpt_correction_T_max 1.00000
_exptl_absorpt_correction_T_min 0.92633
_exptl_absorpt_correction_type multi-scan
_exptl_absorpt_process_details
;
CrysAlisPro, Agilent Technologies,
Version 1.171.36.24 (release 03-12-2012 CrysAlis171 .NET)
(compiled Dec  3 2012,18:21:49)
Empirical absorption correction using spherical harmonics,
 implemented in SCALE3 ABSPACK scaling algorithm.
;
_exptl_crystal_colour yellow
_exptl_crystal_density_diffrn 1.315
_exptl_crystal_description block
_exptl_crystal_F_000 1273
_exptl_crystal_size_max 0.3584
_exptl_crystal_size_mid 0.2148
_exptl_crystal_size_min 0.2002
_refine_diff_density_max 0.763
_refine_diff_density_min -0.516
_refine_diff_density_rms 0.074
_refine_ls_extinction_method none
_refine_ls_goodness_of_fit_ref 1.074
_refine_ls_hydrogen_treatment mixed
_refine_ls_matrix_type full
_refine_ls_number_parameters 757
_refine_ls_number_reflns 14469
_refine_ls_number_restraints 0
_refine_ls_restrained_S_all 1.074
_refine_ls_R_factor_all 0.0266
_refine_ls_R_factor_gt 0.0227
_refine_ls_shift/su_max 0.011
_refine_ls_shift/su_mean 0.000
_refine_ls_structure_factor_coef Fsqd
_refine_ls_weighting_details 'w=1/[\s^2^(Fo^2^)+(0.0271P)^2^+1.7293P] where P=(Fo^2^+2Fc^2^)/3'
_refine_ls_weighting_scheme calc
_refine_ls_wR_factor_gt 0.0535
_refine_ls_wR_factor_ref 0.0550
_reflns_Friedel_coverage 0.000
_reflns_number_gt 13330
_reflns_number_total 14469
_reflns_threshold_expression 'I > 2\s(I)'
_cod_data_source_file c4dt02995j2.cif
_cod_data_source_block Th(OTerMes)2(BH4)2(4,4bipyridine)_polymer
_cod_depositor_comments 'Adding full bibliography for 7032884--7032888.cif.'
_cod_database_code 7032887
_shelx_space_group_comment
;
The symmetry employed for this shelxl refinement is uniquely defined
by the following loop, which should always be used as a source of
symmetry information in preference to the above space-group names.
They are only intended as comments.
;
_shelxl_version_number 2014-3

loop_
_space_group_symop_operation_xyz
'x, y, z'
'-x, -y, -z'

loop_
_atom_site_label
_atom_site_type_symbol
_atom_site_fract_x
_atom_site_fract_y
_atom_site_fract_z
_atom_site_U_iso_or_equiv
_atom_site_adp_type
_atom_site_occupancy
_atom_site_site_symmetry_order
_atom_site_calc_flag
_atom_site_refinement_flags_posn
_atom_site_refinement_flags_adp
_atom_site_refinement_flags_occupancy
C1 C 0.11830(19) 0.97027(16) 0.73440(14) 0.0263(5) Uani 1 1 d . . .
C2 C 0.1650(2) 0.87892(16) 0.77499(14) 0.0281(5) Uani 1 1 d . . .
C3 C 0.1502(2) 0.79922(18) 0.75352(16) 0.0373(6) Uani 1 1 d . . .
H3 H 0.1831 0.7374 0.7790 0.045 Uiso 1 1 calc R U .
C4 C 0.0893(3) 0.80736(19) 0.69644(17) 0.0436(7) Uani 1 1 d . . .
H4 H 0.0807 0.7519 0.6826 0.052 Uiso 1 1 calc R U .
C5 C 0.0407(2) 0.89699(19) 0.65937(17) 0.0404(6) Uani 1 1 d . . .
H5 H -0.0023 0.9026 0.6206 0.049 Uiso 1 1 calc R U .
C6 C 0.0537(2) 0.97919(17) 0.67784(15) 0.0297(5) Uani 1 1 d . . .
C7 C -0.0027(2) 1.07411(17) 0.63705(16) 0.0314(5) Uani 1 1 d . . .
C8 C 0.0290(2) 1.10807(17) 0.55663(16) 0.0329(5) Uani 1 1 d . . .
C9 C -0.0301(2) 1.19261(19) 0.51841(19) 0.0400(6) Uani 1 1 d . . .
H9 H -0.0082 1.2152 0.4638 0.048 Uiso 1 1 calc R U .
C10 C -0.1194(2) 1.24490(19) 0.5570(2) 0.0436(7) Uani 1 1 d . . .
C11 C -0.1485(2) 1.2113(2) 0.6369(2) 0.0457(7) Uani 1 1 d . . .
H11 H -0.2086 1.2473 0.6647 0.055 Uiso 1 1 calc R U .
C12 C -0.0928(2) 1.12671(19) 0.67777(18) 0.0377(6) Uani 1 1 d . . .
C13 C 0.1262(2) 1.0548(2) 0.51097(17) 0.0420(7) Uani 1 1 d . . .
H13A H 0.1085 0.9985 0.5011 0.063 Uiso 1 1 calc R U .
H13B H 0.1858 1.0346 0.5415 0.063 Uiso 1 1 calc R U .
H13C H 0.1475 1.0967 0.4607 0.063 Uiso 1 1 calc R U .
C14 C -0.1841(3) 1.3350(2) 0.5142(2) 0.0611(10) Uani 1 1 d . . .
H14A H -0.1450 1.3542 0.4613 0.092 Uiso 1 1 calc R U .
H14B H -0.1954 1.3859 0.5432 0.092 Uiso 1 1 calc R U .
H14C H -0.2540 1.3236 0.5104 0.092 Uiso 1 1 calc R U .
C15 C -0.1313(2) 1.0908(2) 0.76387(19) 0.0508(8) Uani 1 1 d . . .
H15A H -0.2005 1.1311 0.7802 0.076 Uiso 1 1 calc R U .
H15B H -0.0782 1.0931 0.7950 0.076 Uiso 1 1 calc R U .
H15C H -0.1402 1.0248 0.7723 0.076 Uiso 1 1 calc R U .
C16 C 0.2231(2) 0.86507(16) 0.84222(15) 0.0306(5) Uani 1 1 d . . .
C17 C 0.1636(2) 0.88051(18) 0.91511(16) 0.0363(6) Uani 1 1 d . . .
C18 C 0.2165(3) 0.8585(2) 0.98024(18) 0.0475(8) Uani 1 1 d . . .
H18 H 0.1762 0.8693 1.0295 0.057 Uiso 1 1 calc R U .
C19 C 0.3260(3) 0.8215(2) 0.97504(19) 0.0513(8) Uani 1 1 d . . .
C20 C 0.3832(3) 0.8081(2) 0.9026(2) 0.0497(8) Uani 1 1 d . . .
H20 H 0.4588 0.7839 0.8980 0.060 Uiso 1 1 calc R U .
C21 C 0.3341(2) 0.82903(19) 0.83587(17) 0.0399(6) Uani 1 1 d . . .
C22 C 0.0436(2) 0.9174(2) 0.92484(17) 0.0451(7) Uani 1 1 d . . .
H22A H 0.0281 0.9853 0.8997 0.068 Uiso 1 1 calc R U .
H22B H 0.0140 0.9092 0.9810 0.068 Uiso 1 1 calc R U .
H22C H 0.0105 0.8817 0.9002 0.068 Uiso 1 1 calc R U .
C23 C 0.3805(4) 0.7947(3) 1.0475(2) 0.0744(12) Uani 1 1 d . . .
H23A H 0.3836 0.7268 1.0712 0.112 Uiso 1 1 calc R U .
H23B H 0.3394 0.8331 1.0857 0.112 Uiso 1 1 calc R U .
H23C H 0.4538 0.8069 1.0324 0.112 Uiso 1 1 calc R U .
C24 C 0.4009(3) 0.8132(3) 0.7587(2) 0.0553(8) Uani 1 1 d . . .
H24A H 0.4772 0.8070 0.7614 0.083 Uiso 1 1 calc R U .
H24B H 0.3790 0.8676 0.7167 0.083 Uiso 1 1 calc R U .
H24C H 0.3903 0.7547 0.7476 0.083 Uiso 1 1 calc R U .
C25 C 0.30191(19) 1.37906(16) 0.72830(15) 0.0284(5) Uani 1 1 d . . .
C26 C 0.2485(2) 1.44398(18) 0.77710(17) 0.0359(6) Uani 1 1 d . . .
C27 C 0.2704(3) 1.5351(2) 0.7579(2) 0.0588(10) Uani 1 1 d . . .
H27 H 0.2337 1.5792 0.7902 0.071 Uiso 1 1 calc R U .
C28 C 0.3445(3) 1.5634(2) 0.6927(2) 0.0717(13) Uani 1 1 d . . .
H28 H 0.3569 1.6266 0.6795 0.086 Uiso 1 1 calc R U .
C29 C 0.3997(3) 1.4980(2) 0.6477(2) 0.0591(10) Uani 1 1 d . . .
H29 H 0.4517 1.5164 0.6037 0.071 Uiso 1 1 calc R U .
C30 C 0.3812(2) 1.40536(17) 0.66516(17) 0.0364(6) Uani 1 1 d . . .
C31 C 0.44812(19) 1.33801(17) 0.61497(16) 0.0316(6) Uani 1 1 d . . .
C32 C 0.5287(2) 1.26380(18) 0.64507(16) 0.0342(6) Uani 1 1 d . . .
C33 C 0.5944(2) 1.20555(19) 0.59561(18) 0.0391(6) Uani 1 1 d . . .
H33 H 0.6493 1.1552 0.6159 0.047 Uiso 1 1 calc R U .
C34 C 0.5819(2) 1.21901(19) 0.51793(18) 0.0384(6) Uani 1 1 d . . .
C35 C 0.5018(2) 1.29300(19) 0.48962(17) 0.0384(6) Uani 1 1 d . . .
H35 H 0.4921 1.3031 0.4364 0.046 Uiso 1 1 calc R U .
C36 C 0.4353(2) 1.35297(17) 0.53669(16) 0.0345(6) Uani 1 1 d . . .
C37 C 0.5459(3) 1.2473(2) 0.72874(19) 0.0488(7) Uani 1 1 d . . .
H37A H 0.5608 1.3051 0.7380 0.073 Uiso 1 1 calc R U .
H37B H 0.6072 1.1942 0.7386 0.073 Uiso 1 1 calc R U .
H37C H 0.4810 1.2317 0.7643 0.073 Uiso 1 1 calc R U .
C38 C 0.6537(3) 1.1544(2) 0.4653(2) 0.0595(9) Uani 1 1 d . . .
C39 C 0.3506(2) 1.4339(2) 0.5013(2) 0.0516(8) Uani 1 1 d . . .
H39A H 0.3761 1.4939 0.4890 0.077 Uiso 1 1 calc R U .
H39B H 0.2836 1.4388 0.5390 0.077 Uiso 1 1 calc R U .
H39C H 0.3376 1.4212 0.4529 0.077 Uiso 1 1 calc R U .
C40 C 0.1689(2) 1.41908(17) 0.84859(15) 0.0321(5) Uani 1 1 d . . .
C41 C 0.0605(2) 1.46236(18) 0.85081(16) 0.0357(6) Uani 1 1 d . . .
C42 C -0.0117(2) 1.4393(2) 0.91910(18) 0.0431(7) Uani 1 1 d . . .
H42 H -0.0857 1.4688 0.9205 0.052 Uiso 1 1 calc R U .
C43 C 0.0212(3) 1.3749(2) 0.98453(17) 0.0463(8) Uani 1 1 d . . .
C44 C 0.1299(3) 1.3358(2) 0.98209(18) 0.0494(8) Uani 1 1 d . . .
H44 H 0.1542 1.2927 1.0274 0.059 Uiso 1 1 calc R U .
C45 C 0.2043(2) 1.3574(2) 0.91576(17) 0.0408(6) Uani 1 1 d . . .
C46 C 0.0171(3) 1.5348(2) 0.7826(2) 0.0556(8) Uani 1 1 d . . .
H46A H -0.0544 1.5263 0.7795 0.083 Uiso 1 1 calc R U .
H46B H 0.0658 1.5259 0.7336 0.083 Uiso 1 1 calc R U .
H46C H 0.0117 1.5992 0.7903 0.083 Uiso 1 1 calc R U .
C47 C -0.0596(3) 1.3478(3) 1.0567(2) 0.0700(12) Uani 1 1 d . . .
H47A H -0.1084 1.4056 1.0699 0.105 Uiso 1 1 calc R U .
H47B H -0.0215 1.3134 1.1010 0.105 Uiso 1 1 calc R U .
H47C H -0.1013 1.3067 1.0459 0.105 Uiso 1 1 calc R U .
C48 C 0.3228(3) 1.3164(3) 0.9165(2) 0.0626(9) Uani 1 1 d . . .
H48A H 0.3341 1.2810 0.9697 0.094 Uiso 1 1 calc R U .
H48B H 0.3627 1.3683 0.9005 0.094 Uiso 1 1 calc R U .
H48C H 0.3487 1.2731 0.8798 0.094 Uiso 1 1 calc R U .
C49 C 0.1345(2) 1.3028(2) 0.56000(16) 0.0415(7) Uani 1 1 d . . .
H49 H 0.1820 1.2498 0.5418 0.050 Uiso 1 1 calc R U .
C50 C 0.0923(2) 1.3800(2) 0.50481(16) 0.0432(7) Uani 1 1 d . . .
H50 H 0.1112 1.3790 0.4504 0.052 Uiso 1 1 calc R U .
C51 C 0.0236(2) 1.45758(16) 0.52835(14) 0.0297(5) Uani 1 1 d . . .
C52 C 0.0007(4) 1.4528(3) 0.60725(19) 0.0896(17) Uani 1 1 d . . .
H52 H -0.0469 1.5044 0.6272 0.108 Uiso 1 1 calc R U .
C53 C 0.0462(4) 1.3734(2) 0.65854(19) 0.0874(16) Uani 1 1 d . . .
H53 H 0.0284 1.3727 0.7133 0.105 Uiso 1 1 calc R U .
C54 C 0.2911(3) 1.0847(3) 0.93117(19) 0.0586(10) Uani 1 1 d . . .
H54 H 0.2171 1.1104 0.9462 0.070 Uiso 1 1 calc R U .
C55 C 0.3563(3) 1.0540(3) 0.98854(19) 0.0595(10) Uani 1 1 d . . .
H55 H 0.3267 1.0593 1.0413 0.071 Uiso 1 1 calc R U .
C56 C 0.4634(2) 1.01604(17) 0.96991(15) 0.0326(6) Uani 1 1 d . . .
C57 C 0.4985(3) 1.0098(3) 0.89345(19) 0.0604(10) Uani 1 1 d . . .
H57 H 0.5719 0.9830 0.8773 0.072 Uiso 1 1 calc R U .
C58 C 0.4285(3) 1.0419(3) 0.83904(18) 0.0562(9) Uani 1 1 d . . .
H58 H 0.4559 1.0359 0.7862 0.067 Uiso 1 1 calc R U .
C59 C 0.6581(6) 0.4963(7) 0.9661(5) 0.202(5) Uani 1 1 d . . .
H59A H 0.5851 0.5303 0.9828 0.304 Uiso 1 1 calc R U .
H59B H 0.7105 0.5331 0.9682 0.304 Uiso 1 1 calc R U .
H59C H 0.6723 0.4335 1.0012 0.304 Uiso 1 1 calc R U .
C60 C 0.6678(5) 0.4842(5) 0.8839(4) 0.117(2) Uani 1 1 d . . .
C61 C 0.7460(4) 0.4111(4) 0.8611(4) 0.0937(16) Uani 1 1 d . . .
H61 H 0.7916 0.3707 0.8968 0.112 Uiso 1 1 calc R U .
C62 C 0.7583(5) 0.3963(4) 0.7860(4) 0.1093(18) Uani 1 1 d . . .
H62 H 0.8125 0.3462 0.7689 0.131 Uiso 1 1 calc R U .
C63 C 0.6893(8) 0.4569(6) 0.7357(4) 0.153(3) Uani 1 1 d . . .
H63 H 0.6913 0.4539 0.6827 0.183 Uiso 1 1 calc R U .
C64 C 0.6105(8) 0.5283(6) 0.7789(10) 0.222(7) Uani 1 1 d . . .
H64 H 0.5591 0.5705 0.7485 0.267 Uiso 1 1 calc R U .
C65 C 0.6014(14) 0.5405(13) 0.8378(10) 0.088(5) Uani 0.3819 1 d . . P
H65 H 0.5472 0.5903 0.8552 0.106 Uiso 0.3819 1 calc R U P
C66 C 0.7918(5) 0.8068(6) 0.8047(3) 0.138(3) Uani 1 1 d . . .
H66A H 0.7603 0.8590 0.8325 0.207 Uiso 1 1 calc R U .
H66B H 0.8690 0.8050 0.7875 0.207 Uiso 1 1 calc R U .
H66C H 0.7812 0.7461 0.8401 0.207 Uiso 1 1 calc R U .
C67 C 0.7391(4) 0.8221(4) 0.7359(3) 0.0843(14) Uani 1 1 d . . .
C68 C 0.7380(4) 0.7476(4) 0.7038(4) 0.0966(16) Uani 1 1 d . . .
H68 H 0.7719 0.6846 0.7261 0.116 Uiso 1 1 calc R U .
C69 C 0.6867(4) 0.7642(5) 0.6376(4) 0.1038(17) Uani 1 1 d . . .
H69 H 0.6884 0.7126 0.6143 0.125 Uiso 1 1 calc R U .
C70 C 0.6358(4) 0.8521(5) 0.6075(3) 0.0953(17) Uani 1 1 d . . .
H70 H 0.6008 0.8633 0.5631 0.114 Uiso 1 1 calc R U .
C71 C 0.6351(4) 0.9279(4) 0.6428(3) 0.0885(14) Uani 1 1 d . . .
H71 H 0.5980 0.9906 0.6229 0.106 Uiso 1 1 calc R U .
C72 C 0.6862(3) 0.9115(3) 0.7037(3) 0.0773(12) Uani 1 1 d . . .
H72 H 0.6862 0.9637 0.7258 0.093 Uiso 1 1 calc R U .
N1 N 0.11216(17) 1.29902(14) 0.63645(12) 0.0306(5) Uani 1 1 d . . .
N2 N 0.32569(18) 1.08031(14) 0.85648(12) 0.0318(5) Uani 1 1 d . . .
O1 O 0.13560(13) 1.04848(11) 0.75107(10) 0.0288(4) Uani 1 1 d . . .
O2 O 0.27622(12) 1.29225(10) 0.74238(9) 0.0226(3) Uani 1 1 d . . .
Th1 Th 0.20587(2) 1.16920(2) 0.74570(2) 0.01802(3) Uani 1 1 d . . .
B1 B 0.0344(3) 1.2154(2) 0.85176(18) 0.0311(6) Uani 1 1 d . . .
B2 B 0.3505(3) 1.1009(2) 0.6318(2) 0.0377(7) Uani 1 1 d . . .
H01B H 0.014(2) 1.215(2) 0.7919(19) 0.051(9) Uiso 1 1 d . . .
H05B H 0.263(3) 1.109(2) 0.6220(18) 0.051(9) Uiso 1 1 d . . .
H07B H 0.406(2) 1.074(2) 0.5850(19) 0.050(9) Uiso 1 1 d . . .
H03B H -0.035(3) 1.230(2) 0.8930(19) 0.050(9) Uiso 1 1 d . . .
H02B H 0.078(3) 1.145(2) 0.8696(19) 0.053(9) Uiso 1 1 d . . .
H04B H 0.088(3) 1.262(2) 0.8379(19) 0.057(10) Uiso 1 1 d . . .
H08B H 0.354(3) 1.051(3) 0.690(2) 0.075(11) Uiso 1 1 d . . .
H06B H 0.354(3) 1.174(3) 0.634(2) 0.090(13) Uiso 1 1 d . . .

loop_
_atom_site_aniso_label
_atom_site_aniso_U_11
_atom_site_aniso_U_22
_atom_site_aniso_U_33
_atom_site_aniso_U_23
_atom_site_aniso_U_13
_atom_site_aniso_U_12
C1 0.0299(12) 0.0188(10) 0.0300(12) -0.0090(9) 0.0051(10) -0.0094(9)
C2 0.0347(13) 0.0226(11) 0.0260(12) -0.0076(9) 0.0019(10) -0.0073(10)
C3 0.0547(17) 0.0190(11) 0.0370(15) -0.0069(10) -0.0025(13) -0.0078(11)
C4 0.069(2) 0.0229(13) 0.0454(17) -0.0118(12) -0.0113(15) -0.0155(13)
C5 0.0561(18) 0.0297(13) 0.0434(16) -0.0120(12) -0.0147(13) -0.0131(12)
C6 0.0347(13) 0.0228(11) 0.0330(13) -0.0079(10) -0.0029(10) -0.0084(10)
C7 0.0296(13) 0.0241(12) 0.0447(15) -0.0119(11) -0.0075(11) -0.0067(10)
C8 0.0331(13) 0.0242(12) 0.0427(15) -0.0089(11) -0.0082(11) -0.0045(10)
C9 0.0413(15) 0.0280(13) 0.0513(17) -0.0044(12) -0.0148(13) -0.0060(11)
C10 0.0347(15) 0.0252(13) 0.075(2) -0.0110(13) -0.0210(15) -0.0025(11)
C11 0.0280(14) 0.0373(15) 0.075(2) -0.0249(15) -0.0076(14) 0.0004(12)
C12 0.0292(13) 0.0357(14) 0.0528(17) -0.0176(13) -0.0056(12) -0.0076(11)
C13 0.0434(16) 0.0365(15) 0.0416(16) -0.0078(12) -0.0064(13) -0.0007(12)
C14 0.0476(19) 0.0337(16) 0.100(3) -0.0066(17) -0.0306(19) 0.0029(14)
C15 0.0367(16) 0.061(2) 0.056(2) -0.0237(16) 0.0035(14) -0.0096(14)
C16 0.0402(14) 0.0207(11) 0.0316(13) -0.0039(10) -0.0033(11) -0.0110(10)
C17 0.0484(16) 0.0293(13) 0.0336(14) -0.0064(11) -0.0018(12) -0.0165(12)
C18 0.068(2) 0.0488(17) 0.0334(15) -0.0055(13) -0.0053(14) -0.0311(16)
C19 0.067(2) 0.0473(18) 0.0469(18) 0.0045(14) -0.0214(16) -0.0296(16)
C20 0.0461(18) 0.0422(17) 0.060(2) 0.0003(15) -0.0156(15) -0.0134(14)
C21 0.0425(16) 0.0313(14) 0.0440(16) -0.0036(12) -0.0046(13) -0.0102(12)
C22 0.0521(18) 0.0449(16) 0.0357(15) -0.0131(13) 0.0081(13) -0.0133(14)
C23 0.094(3) 0.078(3) 0.063(2) 0.008(2) -0.040(2) -0.039(2)
C24 0.0434(18) 0.057(2) 0.058(2) -0.0141(16) 0.0025(15) -0.0014(15)
C25 0.0287(12) 0.0180(11) 0.0379(14) -0.0076(10) 0.0011(10) -0.0072(9)
C26 0.0383(14) 0.0240(12) 0.0445(16) -0.0145(11) 0.0087(12) -0.0097(11)
C27 0.065(2) 0.0313(15) 0.078(2) -0.0293(16) 0.0288(18) -0.0218(15)
C28 0.080(3) 0.0315(16) 0.097(3) -0.0276(18) 0.041(2) -0.0316(17)
C29 0.059(2) 0.0331(15) 0.078(2) -0.0189(15) 0.0332(18) -0.0256(15)
C30 0.0346(14) 0.0228(12) 0.0478(16) -0.0117(11) 0.0110(12) -0.0089(10)
C31 0.0253(12) 0.0214(11) 0.0437(15) -0.0068(10) 0.0101(11) -0.0096(9)
C32 0.0272(13) 0.0305(13) 0.0444(15) -0.0074(11) 0.0011(11) -0.0112(10)
C33 0.0233(13) 0.0300(13) 0.0575(18) -0.0073(12) 0.0000(12) -0.0009(10)
C34 0.0312(14) 0.0301(13) 0.0488(17) -0.0120(12) 0.0086(12) -0.0055(11)
C35 0.0379(15) 0.0339(14) 0.0368(15) -0.0040(11) 0.0043(12) -0.0071(11)
C36 0.0289(13) 0.0232(12) 0.0430(15) 0.0001(11) 0.0056(11) -0.0066(10)
C37 0.0425(17) 0.0521(18) 0.0500(18) -0.0105(15) -0.0068(14) -0.0071(14)
C38 0.056(2) 0.0470(19) 0.064(2) -0.0256(17) 0.0113(17) 0.0063(15)
C39 0.0437(17) 0.0389(16) 0.0537(19) 0.0032(14) 0.0020(14) 0.0043(13)
C40 0.0392(14) 0.0242(12) 0.0355(14) -0.0157(10) 0.0063(11) -0.0121(10)
C41 0.0441(15) 0.0241(12) 0.0392(15) -0.0148(11) 0.0054(12) -0.0096(11)
C42 0.0423(16) 0.0367(15) 0.0533(18) -0.0257(14) 0.0120(13) -0.0137(12)
C43 0.070(2) 0.0394(16) 0.0351(15) -0.0208(13) 0.0142(14) -0.0267(15)
C44 0.082(2) 0.0393(16) 0.0318(15) -0.0117(12) -0.0076(15) -0.0178(16)
C45 0.0496(17) 0.0375(15) 0.0411(16) -0.0178(12) -0.0061(13) -0.0106(13)
C46 0.062(2) 0.0396(17) 0.057(2) -0.0086(15) -0.0056(17) -0.0007(15)
C47 0.100(3) 0.067(2) 0.048(2) -0.0286(18) 0.032(2) -0.047(2)
C48 0.063(2) 0.067(2) 0.063(2) -0.0242(19) -0.0228(18) -0.0024(18)
C49 0.0463(16) 0.0348(14) 0.0312(14) 0.0015(11) -0.0118(12) 0.0100(12)
C50 0.0492(17) 0.0426(16) 0.0242(13) 0.0023(11) -0.0099(12) 0.0099(13)
C51 0.0366(14) 0.0226(12) 0.0291(13) 0.0023(10) -0.0156(11) -0.0038(10)
C52 0.155(4) 0.046(2) 0.0269(16) -0.0041(14) -0.017(2) 0.053(2)
C53 0.155(4) 0.047(2) 0.0223(15) -0.0017(14) -0.018(2) 0.048(2)
C54 0.0437(18) 0.085(3) 0.0380(17) -0.0143(17) -0.0222(14) 0.0174(17)
C55 0.0504(19) 0.090(3) 0.0321(16) -0.0166(16) -0.0221(14) 0.0147(18)
C56 0.0416(15) 0.0263(12) 0.0329(14) 0.0009(10) -0.0224(12) -0.0059(11)
C57 0.0367(16) 0.099(3) 0.0397(17) -0.0155(18) -0.0214(14) 0.0106(17)
C58 0.0441(18) 0.089(3) 0.0331(16) -0.0134(16) -0.0212(14) 0.0043(17)
C59 0.124(6) 0.318(13) 0.216(10) -0.164(10) 0.023(6) -0.069(7)
C60 0.090(4) 0.146(6) 0.145(6) -0.080(5) 0.012(4) -0.055(4)
C61 0.090(4) 0.089(4) 0.122(5) -0.024(3) -0.036(3) -0.037(3)
C62 0.120(5) 0.092(4) 0.134(5) -0.042(4) -0.022(4) -0.036(3)
C63 0.230(9) 0.155(7) 0.105(5) 0.028(5) -0.079(6) -0.111(7)
C64 0.129(7) 0.077(5) 0.43(2) 0.032(9) -0.115(12) 0.011(5)
C65 0.081(9) 0.097(10) 0.106(11) -0.056(9) -0.055(8) 0.013(7)
C66 0.102(4) 0.226(8) 0.080(4) -0.020(4) -0.031(3) -0.020(5)
C67 0.062(3) 0.116(4) 0.067(3) -0.021(3) -0.003(2) -0.007(3)
C68 0.072(3) 0.092(4) 0.124(5) -0.041(3) -0.009(3) 0.001(3)
C69 0.078(3) 0.131(5) 0.109(4) -0.058(4) 0.012(3) -0.022(3)
C70 0.062(3) 0.159(6) 0.061(3) -0.010(3) -0.002(2) -0.036(3)
C71 0.072(3) 0.095(4) 0.082(3) 0.008(3) 0.000(3) -0.025(3)
C72 0.063(3) 0.082(3) 0.073(3) -0.006(2) 0.004(2) -0.010(2)
N1 0.0398(12) 0.0223(10) 0.0274(11) 0.0023(8) -0.0150(9) -0.0018(9)
N2 0.0416(12) 0.0245(10) 0.0314(11) 0.0015(8) -0.0220(10) -0.0044(9)
O1 0.0318(9) 0.0193(8) 0.0375(10) -0.0095(7) -0.0027(7) -0.0082(7)
O2 0.0241(8) 0.0171(7) 0.0262(8) -0.0043(6) -0.0013(6) -0.0059(6)
Th1 0.02276(4) 0.01371(4) 0.01778(4) -0.00012(3) -0.00783(3) -0.00344(3)
B1 0.0352(16) 0.0278(14) 0.0316(15) -0.0115(12) 0.0061(12) -0.0126(12)
B2 0.0391(18) 0.0397(17) 0.0357(17) -0.0152(14) 0.0049(14) -0.0126(14)

loop_
_atom_type_symbol
_atom_type_description
_atom_type_scat_dispersion_real
_atom_type_scat_dispersion_imag
_atom_type_scat_source
C C 0.0033 0.0016 'International Tables Vol C Tables 4.2.6.8 and 6.1.1.4'
H H 0.0000 0.0000 'International Tables Vol C Tables 4.2.6.8 and 6.1.1.4'
N N 0.0061 0.0033 'International Tables Vol C Tables 4.2.6.8 and 6.1.1.4'
O O 0.0106 0.0060 'International Tables Vol C Tables 4.2.6.8 and 6.1.1.4'
Th Th -7.2400 8.8979 'International Tables Vol C Tables 4.2.6.8 and 6.1.1.4'
B B 0.0013 0.0007 'International Tables Vol C Tables 4.2.6.8 and 6.1.1.4'

loop_
_geom_angle_atom_site_label_1
_geom_angle_atom_site_label_2
_geom_angle_atom_site_label_3
_geom_angle
_geom_angle_site_symmetry_3
O1 C1 C6 120.2(2) .
O1 C1 C2 119.5(2) .
C6 C1 C2 120.4(2) .
C3 C2 C1 118.0(2) .
C3 C2 C16 119.2(2) .
C1 C2 C16 122.7(2) .
C4 C3 C2 121.9(2) .
C4 C3 H3 119.1 .
C2 C3 H3 119.1 .
C3 C4 C5 119.4(2) .
C3 C4 H4 120.3 .
C5 C4 H4 120.3 .
C4 C5 C6 121.2(3) .
C4 C5 H5 119.4 .
C6 C5 H5 119.4 .
C5 C6 C1 119.0(2) .
C5 C6 C7 118.8(2) .
C1 C6 C7 122.2(2) .
C8 C7 C12 119.4(2) .
C8 C7 C6 120.2(2) .
C12 C7 C6 120.2(2) .
C9 C8 C7 119.3(3) .
C9 C8 C13 119.5(3) .
C7 C8 C13 121.2(2) .
C10 C9 C8 122.3(3) .
C10 C9 H9 118.9 .
C8 C9 H9 118.9 .
C9 C10 C11 117.7(3) .
C9 C10 C14 121.6(3) .
C11 C10 C14 120.7(3) .
C10 C11 C12 122.3(3) .
C10 C11 H11 118.9 .
C12 C11 H11 118.9 .
C11 C12 C7 119.0(3) .
C11 C12 C15 120.1(3) .
C7 C12 C15 120.8(3) .
C8 C13 H13A 109.5 .
C8 C13 H13B 109.5 .
H13A C13 H13B 109.5 .
C8 C13 H13C 109.5 .
H13A C13 H13C 109.5 .
H13B C13 H13C 109.5 .
C10 C14 H14A 109.5 .
C10 C14 H14B 109.5 .
H14A C14 H14B 109.5 .
C10 C14 H14C 109.5 .
H14A C14 H14C 109.5 .
H14B C14 H14C 109.5 .
C12 C15 H15A 109.5 .
C12 C15 H15B 109.5 .
H15A C15 H15B 109.5 .
C12 C15 H15C 109.5 .
H15A C15 H15C 109.5 .
H15B C15 H15C 109.5 .
C21 C16 C17 119.6(3) .
C21 C16 C2 121.1(2) .
C17 C16 C2 119.1(2) .
C18 C17 C16 119.2(3) .
C18 C17 C22 119.5(3) .
C16 C17 C22 121.3(3) .
C19 C18 C17 121.8(3) .
C19 C18 H18 119.1 .
C17 C18 H18 119.1 .
C20 C19 C18 118.0(3) .
C20 C19 C23 121.3(3) .
C18 C19 C23 120.6(3) .
C19 C20 C21 122.3(3) .
C19 C20 H20 118.9 .
C21 C20 H20 118.9 .
C20 C21 C16 119.1(3) .
C20 C21 C24 119.6(3) .
C16 C21 C24 121.3(3) .
C17 C22 H22A 109.5 .
C17 C22 H22B 109.5 .
H22A C22 H22B 109.5 .
C17 C22 H22C 109.5 .
H22A C22 H22C 109.5 .
H22B C22 H22C 109.5 .
C19 C23 H23A 109.5 .
C19 C23 H23B 109.5 .
H23A C23 H23B 109.5 .
C19 C23 H23C 109.5 .
H23A C23 H23C 109.5 .
H23B C23 H23C 109.5 .
C21 C24 H24A 109.5 .
C21 C24 H24B 109.5 .
H24A C24 H24B 109.5 .
C21 C24 H24C 109.5 .
H24A C24 H24C 109.5 .
H24B C24 H24C 109.5 .
O2 C25 C30 120.4(2) .
O2 C25 C26 120.1(2) .
C30 C25 C26 119.4(2) .
C27 C26 C25 119.0(2) .
C27 C26 C40 118.3(2) .
C25 C26 C40 122.7(2) .
C28 C27 C26 121.7(3) .
C28 C27 H27 119.1 .
C26 C27 H27 119.1 .
C29 C28 C27 118.7(3) .
C29 C28 H28 120.6 .
C27 C28 H28 120.6 .
C28 C29 C30 121.6(3) .
C28 C29 H29 119.2 .
C30 C29 H29 119.2 .
C29 C30 C25 119.3(2) .
C29 C30 C31 117.9(2) .
C25 C30 C31 122.8(2) .
C36 C31 C32 119.8(2) .
C36 C31 C30 120.0(2) .
C32 C31 C30 120.0(3) .
C33 C32 C31 118.9(3) .
C33 C32 C37 120.1(3) .
C31 C32 C37 121.0(3) .
C34 C33 C32 121.9(3) .
C34 C33 H33 119.1 .
C32 C33 H33 119.1 .
C33 C34 C35 118.0(3) .
C33 C34 C38 121.0(3) .
C35 C34 C38 120.9(3) .
C34 C35 C36 121.9(3) .
C34 C35 H35 119.0 .
C36 C35 H35 119.0 .
C35 C36 C31 119.4(2) .
C35 C36 C39 119.1(3) .
C31 C36 C39 121.5(3) .
C32 C37 H37A 109.5 .
C32 C37 H37B 109.5 .
H37A C37 H37B 109.5 .
C32 C37 H37C 109.5 .
H37A C37 H37C 109.5 .
H37B C37 H37C 109.5 .
C36 C39 H39A 109.5 .
C36 C39 H39B 109.5 .
H39A C39 H39B 109.5 .
C36 C39 H39C 109.5 .
H39A C39 H39C 109.5 .
H39B C39 H39C 109.5 .
C41 C40 C45 119.7(2) .
C41 C40 C26 120.4(2) .
C45 C40 C26 119.7(3) .
C40 C41 C42 119.1(3) .
C40 C41 C46 122.9(3) .
C42 C41 C46 118.0(3) .
C43 C42 C41 121.9(3) .
C43 C42 H42 119.1 .
C41 C42 H42 119.1 .
C42 C43 C44 118.0(3) .
C42 C43 C47 120.8(3) .
C44 C43 C47 121.3(3) .
C45 C44 C43 122.0(3) .
C45 C44 H44 119.0 .
C43 C44 H44 119.0 .
C44 C45 C40 119.3(3) .
C44 C45 C48 120.4(3) .
C40 C45 C48 120.3(3) .
C41 C46 H46A 109.5 .
C41 C46 H46B 109.5 .
H46A C46 H46B 109.5 .
C41 C46 H46C 109.5 .
H46A C46 H46C 109.5 .
H46B C46 H46C 109.5 .
C43 C47 H47A 109.5 .
C43 C47 H47B 109.5 .
H47A C47 H47B 109.5 .
C43 C47 H47C 109.5 .
H47A C47 H47C 109.5 .
H47B C47 H47C 109.5 .
C45 C48 H48A 109.5 .
C45 C48 H48B 109.5 .
H48A C48 H48B 109.5 .
C45 C48 H48C 109.5 .
H48A C48 H48C 109.5 .
H48B C48 H48C 109.5 .
N1 C49 C50 123.3(3) .
N1 C49 H49 118.3 .
C50 C49 H49 118.3 .
C51 C50 C49 120.3(3) .
C51 C50 H50 119.9 .
C49 C50 H50 119.9 .
C52 C51 C50 115.9(2) .
C52 C51 C51 121.6(3) 2_586
C50 C51 C51 122.5(3) 2_586
C51 C52 C53 120.4(3) .
C51 C52 H52 119.8 .
C53 C52 H52 119.8 .
N1 C53 C52 124.0(3) .
N1 C53 H53 118.0 .
C52 C53 H53 118.0 .
N2 C54 C55 123.8(3) .
N2 C54 H54 118.1 .
C55 C54 H54 118.1 .
C56 C55 C54 120.3(3) .
C56 C55 H55 119.9 .
C54 C55 H55 119.9 .
C57 C56 C55 115.9(2) .
C57 C56 C56 122.3(3) 2_677
C55 C56 C56 121.7(3) 2_677
C56 C57 C58 120.7(3) .
C56 C57 H57 119.7 .
C58 C57 H57 119.7 .
N2 C58 C57 123.5(3) .
N2 C58 H58 118.2 .
C57 C58 H58 118.2 .
C60 C59 H59A 109.5 .
C60 C59 H59B 109.5 .
H59A C59 H59B 109.5 .
C60 C59 H59C 109.5 .
H59A C59 H59C 109.5 .
H59B C59 H59C 109.5 .
C65 C60 C61 122.8(9) .
C65 C60 C59 120.1(9) .
C61 C60 C59 117.2(8) .
C60 C61 C62 119.6(6) .
C60 C61 H61 120.2 .
C62 C61 H61 120.2 .
C61 C62 C63 118.2(7) .
C61 C62 H62 120.9 .
C63 C62 H62 120.9 .
C62 C63 C64 109.4(7) .
C62 C63 H63 125.3 .
C64 C63 H63 125.3 .
C65 C64 C63 132.4(14) .
C65 C64 H64 113.8 .
C63 C64 H64 113.8 .
C64 C65 C60 117.6(16) .
C64 C65 H65 121.2 .
C60 C65 H65 121.2 .
C67 C66 H66A 109.5 .
C67 C66 H66B 109.5 .
H66A C66 H66B 109.5 .
C67 C66 H66C 109.5 .
H66A C66 H66C 109.5 .
H66B C66 H66C 109.5 .
C68 C67 C72 118.2(5) .
C68 C67 C66 121.0(6) .
C72 C67 C66 120.7(6) .
C67 C68 C69 120.0(5) .
C67 C68 H68 120.0 .
C69 C68 H68 120.0 .
C70 C69 C68 120.5(6) .
C70 C69 H69 119.8 .
C68 C69 H69 119.8 .
C69 C70 C71 118.8(5) .
C69 C70 H70 120.6 .
C71 C70 H70 120.6 .
C72 C71 C70 120.0(5) .
C72 C71 H71 120.0 .
C70 C71 H71 120.0 .
C71 C72 C67 122.6(5) .
C71 C72 H72 118.7 .
C67 C72 H72 118.7 .
C53 N1 C49 116.0(2) .
C53 N1 Th1 116.96(18) .
C49 N1 Th1 126.46(17) .
C58 N2 C54 115.7(2) .
C58 N2 Th1 121.63(18) .
C54 N2 Th1 121.82(18) .
C1 O1 Th1 161.09(15) .
C25 O2 Th1 166.01(15) .
O1 Th1 O2 179.00(6) .
O1 Th1 N1 101.54(6) .
O2 Th1 N1 78.93(6) .
O1 Th1 N2 95.27(6) .
O2 Th1 N2 84.26(6) .
N1 Th1 N2 163.19(7) .
O1 Th1 B1 84.25(8) .
O2 Th1 B1 94.88(7) .
N1 Th1 B1 89.19(9) .
N2 Th1 B1 92.02(9) .
O1 Th1 B2 83.96(8) .
O2 Th1 B2 96.95(8) .
N1 Th1 B2 88.61(9) .
N2 Th1 B2 93.68(9) .
B1 Th1 B2 167.33(10) .
O1 Th1 H01B 73.1(7) .
O2 Th1 H01B 106.3(7) .
N1 Th1 H01B 69.7(7) .
N2 Th1 H01B 115.5(8) .
B1 Th1 H01B 25.6(8) .
B2 Th1 H01B 143.9(8) .
O1 Th1 H05B 68.5(7) .
O2 Th1 H05B 112.5(7) .
N1 Th1 H05B 72.9(7) .
N2 Th1 H05B 114.4(7) .
B1 Th1 H05B 142.9(7) .
B2 Th1 H05B 25.6(7) .
H01B Th1 H05B 118.3(11) .
O1 Th1 H02B 71.2(8) .
O2 Th1 H02B 107.8(8) .
N1 Th1 H02B 110.7(8) .
N2 Th1 H02B 74.3(8) .
B1 Th1 H02B 23.6(8) .
B2 Th1 H02B 150.9(8) .
H01B Th1 H02B 41.5(10) .
H05B Th1 H02B 139.3(11) .
O1 Th1 H04B 107.5(8) .
O2 Th1 H04B 71.6(8) .
N1 Th1 H04B 85.5(8) .
N2 Th1 H04B 89.1(8) .
B1 Th1 H04B 23.3(8) .
B2 Th1 H04B 167.9(8) .
H01B Th1 H04B 42.0(10) .
H05B Th1 H04B 156.2(11) .
H02B Th1 H04B 41.0(10) .
O1 Th1 H08B 74.4(9) .
O2 Th1 H08B 106.3(9) .
N1 Th1 H08B 112.6(9) .
N2 Th1 H08B 72.3(9) .
B1 Th1 H08B 151.9(9) .
B2 Th1 H08B 24.7(9) .
H01B Th1 H08B 147.1(12) .
H05B Th1 H08B 42.2(11) .
H02B Th1 H08B 128.7(12) .
H04B Th1 H08B 161.4(12) .
O1 Th1 H06B 107.7(10) .
O2 Th1 H06B 73.3(10) .
N1 Th1 H06B 78.7(10) .
N2 Th1 H06B 96.8(10) .
B1 Th1 H06B 164.4(10) .
B2 Th1 H06B 24.4(10) .
H01B Th1 H06B 147.6(13) .
H05B Th1 H06B 41.9(12) .
H02B Th1 H06B 170.7(12) .
H04B Th1 H06B 143.6(13) .
H08B Th1 H06B 43.8(13) .
Th1 B1 H01B 65.8(15) .
Th1 B1 H03B 176.7(17) .
H01B B1 H03B 112(2) .
Th1 B1 H02B 67.6(17) .
H01B B1 H02B 103(2) .
H03B B1 H02B 111(2) .
Th1 B1 H04B 66.4(18) .
H01B B1 H04B 105(2) .
H03B B1 H04B 117(2) .
H02B B1 H04B 108(2) .
Th1 B2 H05B 67.8(16) .
Th1 B2 H07B 177.9(17) .
H05B B2 H07B 110(2) .
Th1 B2 H08B 67.5(19) .
H05B B2 H08B 103(2) .
H07B B2 H08B 114(3) .
Th1 B2 H06B 67(2) .
H05B B2 H06B 103(3) .
H07B B2 H06B 114(3) .
H08B B2 H06B 112(3) .

loop_
_geom_bond_atom_site_label_1
_geom_bond_atom_site_label_2
_geom_bond_distance
_geom_bond_site_symmetry_2
C1 O1 1.342(3) .
C1 C6 1.400(3) .
C1 C2 1.415(3) .
C2 C3 1.392(3) .
C2 C16 1.487(4) .
C3 C4 1.376(4) .
C3 H3 0.9500 .
C4 C5 1.383(4) .
C4 H4 0.9500 .
C5 C6 1.391(3) .
C5 H5 0.9500 .
C6 C7 1.495(3) .
C7 C8 1.400(4) .
C7 C12 1.406(4) .
C8 C9 1.389(4) .
C8 C13 1.508(4) .
C9 C10 1.379(4) .
C9 H9 0.9500 .
C10 C11 1.386(5) .
C10 C14 1.505(4) .
C11 C12 1.390(4) .
C11 H11 0.9500 .
C12 C15 1.508(4) .
C13 H13A 0.9800 .
C13 H13B 0.9800 .
C13 H13C 0.9800 .
C14 H14A 0.9800 .
C14 H14B 0.9800 .
C14 H14C 0.9800 .
C15 H15A 0.9800 .
C15 H15B 0.9800 .
C15 H15C 0.9800 .
C16 C21 1.397(4) .
C16 C17 1.403(4) .
C17 C18 1.396(4) .
C17 C22 1.505(4) .
C18 C19 1.383(5) .
C18 H18 0.9500 .
C19 C20 1.380(5) .
C19 C23 1.517(4) .
C20 C21 1.394(4) .
C20 H20 0.9500 .
C21 C24 1.500(4) .
C22 H22A 0.9800 .
C22 H22B 0.9800 .
C22 H22C 0.9800 .
C23 H23A 0.9800 .
C23 H23B 0.9800 .
C23 H23C 0.9800 .
C24 H24A 0.9800 .
C24 H24B 0.9800 .
C24 H24C 0.9800 .
C25 O2 1.354(3) .
C25 C30 1.401(3) .
C25 C26 1.412(3) .
C26 C27 1.388(4) .
C26 C40 1.490(4) .
C27 C28 1.388(4) .
C27 H27 0.9500 .
C28 C29 1.377(4) .
C28 H28 0.9500 .
C29 C30 1.395(4) .
C29 H29 0.9500 .
C30 C31 1.496(3) .
C31 C36 1.391(4) .
C31 C32 1.399(4) .
C32 C33 1.395(4) .
C32 C37 1.500(4) .
C33 C34 1.382(4) .
C33 H33 0.9500 .
C34 C35 1.383(4) .
C34 C38 1.516(4) .
C35 C36 1.387(4) .
C35 H35 0.9500 .
C36 C39 1.515(4) .
C37 H37A 0.9800 .
C37 H37B 0.9800 .
C37 H37C 0.9800 .
C39 H39A 0.9800 .
C39 H39B 0.9800 .
C39 H39C 0.9800 .
C40 C41 1.391(4) .
C40 C45 1.394(4) .
C41 C42 1.392(4) .
C41 C46 1.506(4) .
C42 C43 1.375(5) .
C42 H42 0.9500 .
C43 C44 1.382(5) .
C43 C47 1.513(4) .
C44 C45 1.382(4) .
C44 H44 0.9500 .
C45 C48 1.508(4) .
C46 H46A 0.9800 .
C46 H46B 0.9800 .
C46 H46C 0.9800 .
C47 H47A 0.9800 .
C47 H47B 0.9800 .
C47 H47C 0.9800 .
C48 H48A 0.9800 .
C48 H48B 0.9800 .
C48 H48C 0.9800 .
C49 N1 1.318(3) .
C49 C50 1.386(3) .
C49 H49 0.9500 .
C50 C51 1.366(4) .
C50 H50 0.9500 .
C51 C52 1.358(4) .
C51 C51 1.486(4) 2_586
C52 C53 1.379(4) .
C52 H52 0.9500 .
C53 N1 1.307(4) .
C53 H53 0.9500 .
C54 N2 1.322(4) .
C54 C55 1.378(4) .
C54 H54 0.9500 .
C55 C56 1.368(4) .
C55 H55 0.9500 .
C56 C57 1.359(4) .
C56 C56 1.490(4) 2_677
C57 C58 1.381(4) .
C57 H57 0.9500 .
C58 N2 1.319(4) .
C58 H58 0.9500 .
C59 C60 1.491(9) .
C59 H59A 0.9800 .
C59 H59B 0.9800 .
C59 H59C 0.9800 .
C60 C65 1.306(16) .
C60 C61 1.367(8) .
C61 C62 1.375(8) .
C61 H61 0.9500 .
C62 C63 1.393(9) .
C62 H62 0.9500 .
C63 C64 1.515(13) .
C63 H63 0.9500 .
C64 C65 1.083(19) .
C64 H64 0.9500 .
C65 H65 0.9500 .
C66 C67 1.465(7) .
C66 H66A 0.9800 .
C66 H66B 0.9800 .
C66 H66C 0.9800 .
C67 C68 1.365(7) .
C67 C72 1.372(6) .
C68 C69 1.410(8) .
C68 H68 0.9500 .
C69 C70 1.337(7) .
C69 H69 0.9500 .
C70 C71 1.413(7) .
C70 H70 0.9500 .
C71 C72 1.325(7) .
C71 H71 0.9500 .
C72 H72 0.9500 .
N1 Th1 2.6263(19) .
N2 Th1 2.6442(19) .
O1 Th1 2.1682(15) .
O2 Th1 2.2096(15) .
Th1 B1 2.667(3) .
Th1 B2 2.673(3) .
Th1 H01B 2.43(3) .
Th1 H05B 2.48(3) .
Th1 H02B 2.47(3) .
Th1 H04B 2.44(3) .
Th1 H08B 2.47(4) .
Th1 H06B 2.45(4) .
B1 H01B 1.15(3) .
B1 H03B 1.05(3) .
B1 H02B 1.07(3) .
B1 H04B 1.05(3) .
B2 H05B 1.16(3) .
B2 H07B 1.07(3) .
B2 H08B 1.12(4) .
B2 H06B 1.10(4) .

loop_
_geom_torsion_atom_site_label_1
_geom_torsion_atom_site_label_2
_geom_torsion_atom_site_label_3
_geom_torsion_atom_site_label_4
_geom_torsion
_geom_torsion_site_symmetry_1
_geom_torsion_site_symmetry_4
O1 C1 C2 C3 -176.7(2) . .
C6 C1 C2 C3 3.9(4) . .
O1 C1 C2 C16 7.0(4) . .
C6 C1 C2 C16 -172.3(2) . .
C1 C2 C3 C4 -2.1(4) . .
C16 C2 C3 C4 174.3(3) . .
C2 C3 C4 C5 -0.4(5) . .
C3 C4 C5 C6 1.0(5) . .
C4 C5 C6 C1 0.8(4) . .
C4 C5 C6 C7 -178.7(3) . .
O1 C1 C6 C5 177.3(2) . .
C2 C1 C6 C5 -3.3(4) . .
O1 C1 C6 C7 -3.2(4) . .
C2 C1 C6 C7 176.2(2) . .
C5 C6 C7 C8 -68.7(3) . .
C1 C6 C7 C8 111.8(3) . .
C5 C6 C7 C12 106.7(3) . .
C1 C6 C7 C12 -72.8(3) . .
C12 C7 C8 C9 -0.7(4) . .
C6 C7 C8 C9 174.7(2) . .
C12 C7 C8 C13 179.0(2) . .
C6 C7 C8 C13 -5.7(4) . .
C7 C8 C9 C10 0.1(4) . .
C13 C8 C9 C10 -179.6(3) . .
C8 C9 C10 C11 1.1(4) . .
C8 C9 C10 C14 -178.4(3) . .
C9 C10 C11 C12 -1.7(4) . .
C14 C10 C11 C12 177.8(3) . .
C10 C11 C12 C7 1.1(4) . .
C10 C11 C12 C15 -176.9(3) . .
C8 C7 C12 C11 0.1(4) . .
C6 C7 C12 C11 -175.2(2) . .
C8 C7 C12 C15 178.1(2) . .
C6 C7 C12 C15 2.7(4) . .
C3 C2 C16 C21 71.3(3) . .
C1 C2 C16 C21 -112.5(3) . .
C3 C2 C16 C17 -103.0(3) . .
C1 C2 C16 C17 73.2(3) . .
C21 C16 C17 C18 -0.6(4) . .
C2 C16 C17 C18 173.7(2) . .
C21 C16 C17 C22 -178.8(2) . .
C2 C16 C17 C22 -4.4(4) . .
C16 C17 C18 C19 -0.3(4) . .
C22 C17 C18 C19 177.8(3) . .
C17 C18 C19 C20 1.3(4) . .
C17 C18 C19 C23 -177.6(3) . .
C18 C19 C20 C21 -1.2(5) . .
C23 C19 C20 C21 177.6(3) . .
C19 C20 C21 C16 0.3(4) . .
C19 C20 C21 C24 179.8(3) . .
C17 C16 C21 C20 0.7(4) . .
C2 C16 C21 C20 -173.6(2) . .
C17 C16 C21 C24 -178.9(3) . .
C2 C16 C21 C24 6.9(4) . .
O2 C25 C26 C27 -175.1(3) . .
C30 C25 C26 C27 4.6(4) . .
O2 C25 C26 C40 4.6(4) . .
C30 C25 C26 C40 -175.6(3) . .
C25 C26 C27 C28 -1.0(6) . .
C40 C26 C27 C28 179.2(4) . .
C26 C27 C28 C29 -2.0(7) . .
C27 C28 C29 C30 1.3(7) . .
C28 C29 C30 C25 2.3(6) . .
C28 C29 C30 C31 -177.5(4) . .
O2 C25 C30 C29 174.5(3) . .
C26 C25 C30 C29 -5.3(4) . .
O2 C25 C30 C31 -5.7(4) . .
C26 C25 C30 C31 174.6(3) . .
C29 C30 C31 C36 -68.3(4) . .
C25 C30 C31 C36 111.9(3) . .
C29 C30 C31 C32 107.3(3) . .
C25 C30 C31 C32 -72.5(4) . .
C36 C31 C32 C33 -0.5(4) . .
C30 C31 C32 C33 -176.1(2) . .
C36 C31 C32 C37 178.7(2) . .
C30 C31 C32 C37 3.1(4) . .
C31 C32 C33 C34 -0.1(4) . .
C37 C32 C33 C34 -179.3(3) . .
C32 C33 C34 C35 0.3(4) . .
C32 C33 C34 C38 -179.6(3) . .
C33 C34 C35 C36 0.2(4) . .
C38 C34 C35 C36 -180.0(3) . .
C34 C35 C36 C31 -0.8(4) . .
C34 C35 C36 C39 178.8(3) . .
C32 C31 C36 C35 0.9(4) . .
C30 C31 C36 C35 176.5(2) . .
C32 C31 C36 C39 -178.6(2) . .
C30 C31 C36 C39 -3.0(4) . .
C27 C26 C40 C41 67.8(4) . .
C25 C26 C40 C41 -111.9(3) . .
C27 C26 C40 C45 -107.4(3) . .
C25 C26 C40 C45 72.9(4) . .
C45 C40 C41 C42 -3.3(4) . .
C26 C40 C41 C42 -178.5(2) . .
C45 C40 C41 C46 175.8(3) . .
C26 C40 C41 C46 0.6(4) . .
C40 C41 C42 C43 0.1(4) . .
C46 C41 C42 C43 -179.1(3) . .
C41 C42 C43 C44 2.6(4) . .
C41 C42 C43 C47 -177.2(3) . .
C42 C43 C44 C45 -1.9(4) . .
C47 C43 C44 C45 177.9(3) . .
C43 C44 C45 C40 -1.3(4) . .
C43 C44 C45 C48 177.5(3) . .
C41 C40 C45 C44 3.9(4) . .
C26 C40 C45 C44 179.2(2) . .
C41 C40 C45 C48 -174.9(3) . .
C26 C40 C45 C48 0.4(4) . .
N1 C49 C50 C51 -0.1(5) . .
C49 C50 C51 C52 -0.2(5) . .
C49 C50 C51 C51 179.7(3) . 2_586
C50 C51 C52 C53 0.3(7) . .
C51 C51 C52 C53 -179.6(4) 2_586 .
C51 C52 C53 N1 -0.2(9) . .
N2 C54 C55 C56 -0.3(6) . .
C54 C55 C56 C57 -1.0(5) . .
C54 C55 C56 C56 178.8(4) . 2_677
C55 C56 C57 C58 1.0(5) . .
C56 C56 C57 C58 -178.8(4) 2_677 .
C56 C57 C58 N2 0.4(6) . .
C65 C60 C61 C62 1.5(13) . .
C59 C60 C61 C62 179.8(6) . .
C60 C61 C62 C63 -0.4(8) . .
C61 C62 C63 C64 -1.1(9) . .
C62 C63 C64 C65 2(2) . .
C63 C64 C65 C60 -1(3) . .
C61 C60 C65 C64 -1(3) . .
C59 C60 C65 C64 -178.9(16) . .
C72 C67 C68 C69 2.2(7) . .
C66 C67 C68 C69 180.0(5) . .
C67 C68 C69 C70 -2.3(8) . .
C68 C69 C70 C71 0.5(8) . .
C69 C70 C71 C72 1.4(7) . .
C70 C71 C72 C67 -1.5(7) . .
C68 C67 C72 C71 -0.3(7) . .
C66 C67 C72 C71 -178.1(5) . .
C52 C53 N1 C49 -0.1(7) . .
C52 C53 N1 Th1 171.9(4) . .
C50 C49 N1 C53 0.3(5) . .
C50 C49 N1 Th1 -170.9(2) . .
C57 C58 N2 C54 -1.6(5) . .
C57 C58 N2 Th1 168.3(3) . .
C55 C54 N2 C58 1.6(5) . .
C55 C54 N2 Th1 -168.3(3) . .
C6 C1 O1 Th1 -86.9(5) . .
C2 C1 O1 Th1 93.7(5) . .
C30 C25 O2 Th1 -89.3(7) . .
C26 C25 O2 Th1 90.4(7) . .
